data_1574392
loop_
_publ_author_name
'Sephton, Holly E.'
'Watson, Rhiannon L.'
'Shahid, Namrah'
'Vasili, Hari Babu'
'Baker, Daniel L.'
'Saha, Dipankar'
'Capel Berdiell, Izar'
'Pask, Christopher M.'
'Cespedes, Oscar'
'Halcrow, Malcolm A.'

_publ_section_title
;
 The impact of whole-molecule disorder on spin-crossover in a family of
 isomorphous molecular crystals
;
_journal_issue 21
_journal_name_full 'Chemical Science'
_journal_page_first 9203
_journal_page_last 9212
_journal_paper_doi 10.1039/D5SC00090D
_journal_volume 16
_journal_year 2025
_chemical_absolute_configuration ab
_chemical_formula_moiety 'C24 H22 Fe N10, 2(Cl O4)'
_chemical_formula_sum 'C24 H22 Cl2 Fe N10 O8'
_chemical_formula_weight 705.26
_chemical_name_systematic Bis[2-{4-methylpyrazol-1-yl}-6-{pyrazol-1-yl}pyridine]iron(II)di(perchlorate)
_space_group_crystal_system monoclinic
_space_group_IT_number 4
_space_group_name_Hall 'P 2yb'
_space_group_name_H-M_alt 'P 1 21 1'
_atom_sites_solution_hydrogens geom
_audit_creation_date 2023-08-04
_audit_creation_method
;
Olex2 1.5
(compiled 2021.07.19 svn.r715e62df for OlexSys, GUI svn.r6383)
;
_audit_update_record
;
2024-12-17 deposited with the CCDC.	2025-04-10 downloaded from the CCDC.
;
_cell_angle_alpha 90
_cell_angle_beta 93.755(7)
_cell_angle_gamma 90
_cell_formula_units_Z 2
_cell_length_a 9.0949(10)
_cell_length_b 9.0814(7)
_cell_length_c 18.7450(14)
_cell_measurement_reflns_used 3984
_cell_measurement_temperature 300.15
_cell_measurement_theta_max 23.28
_cell_measurement_theta_min 1.05
_cell_volume 1544.9(2)
_computing_cell_refinement 'XIA2 0.4.0.438-g4431aaa (Winter, 2010)'
_computing_data_collection 'GDA - generic data acquisition software'
_computing_data_reduction 'XIA2 0.4.0.438-g4431aaa (Winter, 2010)'
_computing_molecular_graphics 'XSEED (Barbour, 2020)'
_computing_publication_material 'Olex2 1.3 (Dolomanov et al., 2009)'
_computing_structure_refinement 'SHELXL-2018 (Sheldrick, 2015)'
_computing_structure_solution 'SHELXT 2018/2 (Sheldrick, 2018)'
_diffrn_ambient_temperature 300.15
_diffrn_measured_fraction_theta_full 0.996
_diffrn_measured_fraction_theta_max 0.994
_diffrn_measurement_device_type 'Fluid Film Devices'
_diffrn_measurement_method 'shutterless scans'
_diffrn_radiation_monochromator 'silicon 111'
_diffrn_radiation_source 'Diamond Light Source station I19'
_diffrn_radiation_type synchrotron
_diffrn_radiation_wavelength 0.68890
_diffrn_reflns_av_R_equivalents 0.0553
_diffrn_reflns_av_unetI/netI 0.0555
_diffrn_reflns_Laue_measured_fraction_full 0.996
_diffrn_reflns_Laue_measured_fraction_max 0.994
_diffrn_reflns_limit_h_max 11
_diffrn_reflns_limit_h_min -11
_diffrn_reflns_limit_k_max 11
_diffrn_reflns_limit_k_min -11
_diffrn_reflns_limit_l_max 24
_diffrn_reflns_limit_l_min -24
_diffrn_reflns_number 17547
_diffrn_reflns_point_group_measured_fraction_full 0.943
_diffrn_reflns_point_group_measured_fraction_max 0.917
_diffrn_reflns_theta_full 24.820
_diffrn_reflns_theta_max 26.996
_diffrn_reflns_theta_min 1.055
_exptl_absorpt_coefficient_mu 0.669
_exptl_absorpt_correction_T_max 1.000
_exptl_absorpt_correction_T_min 0.934
_exptl_absorpt_correction_type empirical
_exptl_absorpt_process_details
;
DIALS 3.dev.728-gc72b5fc4a
Scaling & analysis of unmerged intensities, absorption correction 
using spherical harmonics
;
_exptl_crystal_colour orange
_exptl_crystal_density_diffrn 1.516
_exptl_crystal_description fragment
_exptl_crystal_F_000 720
_exptl_crystal_preparation 'Magnetic properties'
_exptl_crystal_recrystallization_method 'Re-crystallisation from solvent: nitromethane/diethyl ether'
_exptl_crystal_size_max 0.20
_exptl_crystal_size_mid 0.15
_exptl_crystal_size_min 0.10
_refine_diff_density_max 0.463
_refine_diff_density_min -0.406
_refine_diff_density_rms 0.064
_refine_ls_abs_structure_details
;
 Flack x determined using 1080 quotients [(I+)-(I-)]/[(I+)+(I-)]
 (Parsons, Flack and Wagner, Acta Cryst. B69 (2013) 249-259).
;
_refine_ls_abs_structure_Flack 0.05(2)
_refine_ls_extinction_method none
_refine_ls_goodness_of_fit_ref 0.861
_refine_ls_hydrogen_treatment constr
_refine_ls_matrix_type full
_refine_ls_number_parameters 444
_refine_ls_number_reflns 6770
_refine_ls_number_restraints 193
_refine_ls_restrained_S_all 0.866
_refine_ls_R_factor_all 0.1173
_refine_ls_R_factor_gt 0.0719
_refine_ls_shift/su_max 0.001
_refine_ls_shift/su_mean 0.000
_refine_ls_structure_factor_coef Fsqd
_refine_ls_weighting_details 'w=1/[\s^2^(Fo^2^)+(0.1623P)^2^] where P=(Fo^2^+2Fc^2^)/3'
_refine_ls_weighting_scheme calc
_refine_ls_wR_factor_gt 0.2136
_refine_ls_wR_factor_ref 0.2419
_reflns_Friedel_coverage 0.737
_reflns_Friedel_fraction_full 0.883
_reflns_Friedel_fraction_max 0.830
_reflns_number_gt 3125
_reflns_number_total 6770
_reflns_threshold_expression 'I > 2\s(I)'
_cod_data_source_file d5sc00090d2.cif
_cod_data_source_block rw5_300d
_cod_depositor_comments 'Adding full bibliography for 1574389--1574393.cif.'
_cod_database_code 1574392
_shelx_shelxl_version_number 2018/3
_shelx_space_group_comment
;
The symmetry employed for this shelxl refinement is uniquely defined
by the following loop, which should always be used as a source of
symmetry information in preference to the above space-group names.
They are only intended as comments.
;
_olex2_refinement_description
;
1. Fixed Uiso
 At 1.2 times of:
  All C(H) groups
 At 1.5 times of:
  All C(H,H,H) groups
2. Restrained distances
 Cl3A-O37A
 1.41362 with sigma of 0.02
 Cl3A-O38A
 1.41362 with sigma of 0.02
 Cl3A-O39A
 1.41362 with sigma of 0.02
 Cl3A-O40A
 1.41362 with sigma of 0.02
 Cl3B-O37B
 1.41362 with sigma of 0.02
 Cl3B-O38B
 1.41362 with sigma of 0.02
 Cl3B-O39B
 1.41362 with sigma of 0.02
 Cl3B-O40B
 1.41362 with sigma of 0.02
 O37A-O38A
 2.308441 with sigma of 0.02
 O37A-O39A
 2.308441 with sigma of 0.02
 O37A-O40A
 2.308441 with sigma of 0.02
 O38A-O39A
 2.308441 with sigma of 0.02
 O38A-O40A
 2.308441 with sigma of 0.02
 O39A-O40A
 2.308441 with sigma of 0.02
 O37B-O38B
 2.308441 with sigma of 0.02
 O37B-O39B
 2.308441 with sigma of 0.02
 O37B-O40B
 2.308441 with sigma of 0.02
 O38B-O39B
 2.308441 with sigma of 0.02
 O38B-O40B
 2.308441 with sigma of 0.02
 O39B-O40B
 2.308441 with sigma of 0.02
 Cl4A-O42A
 1.41362 with sigma of 0.02
 Cl4A-O43A
 1.41362 with sigma of 0.02
 Cl4A-O44A
 1.41362 with sigma of 0.02
 Cl4A-O45A
 1.41362 with sigma of 0.02
 Cl4B-O42B
 1.41362 with sigma of 0.02
 Cl4B-O43B
 1.41362 with sigma of 0.02
 Cl4B-O44B
 1.41362 with sigma of 0.02
 Cl4B-O45B
 1.41362 with sigma of 0.02
 O42A-O43A
 2.308441 with sigma of 0.02
 O42A-O44A
 2.308441 with sigma of 0.02
 O42A-O45A
 2.308441 with sigma of 0.02
 O43A-O44A
 2.308441 with sigma of 0.02
 O43A-O45A
 2.308441 with sigma of 0.02
 O44A-O45A
 2.308441 with sigma of 0.02
 O42B-O43B
 2.308441 with sigma of 0.02
 O42B-O44B
 2.308441 with sigma of 0.02
 O42B-O45B
 2.308441 with sigma of 0.02
 O43B-O44B
 2.308441 with sigma of 0.02
 O43B-O45B
 2.308441 with sigma of 0.02
 O44B-O45B
 2.308441 with sigma of 0.02
 N2A-C3A \\sim N2A-C7A \\sim N2B-C3B \\sim N2B-C7B
 with sigma of 0.01
 N19A-C20A \\sim N19A-C24A \\sim N19B-C20B \\sim N19B-C24B
 with sigma of 0.01
 C20A-C21A \\sim C23A-C24A \\sim C20B-C21B \\sim C23B-C24B
 with sigma of 0.01
 C21A-C22A \\sim C22A-C23A \\sim C21B-C22B \\sim C22B-C23B
 with sigma of 0.01
 C20A-N25A \\sim C24A-N30A \\sim C20B-N25B \\sim C24B-N30B
 with sigma of 0.01
 N8A-N9A \\sim N13A-N14A \\sim N8B-N9B \\sim N13B-N14B
 with sigma of 0.01
 N25A-N26A \\sim N30A-N31A \\sim N25B-N26B \\sim N30B-N31B
 with sigma of 0.01
 N9A-C10A \\sim N14A-C15A \\sim N9B-C10B \\sim N14B-C15B
 with sigma of 0.01
 N8A-C11A \\sim N9A-C11A \\sim N8B-C11B \\sim N9B-C11B
 with sigma of 0.01
 N8A-C10A \\sim N9A-C12A \\sim N8B-C10B \\sim N9B-C12B
 with sigma of 0.01
 N13A-C16A \\sim N14A-C16A \\sim N13B-C16B \\sim N14B-C16B
 with sigma of 0.01
 N13A-C15A \\sim N14A-C17A \\sim N13B-C15B \\sim N14B-C17B
 with sigma of 0.01
 N25A-C28A \\sim N26A-C28A \\sim N25B-C28B \\sim N26B-C28B
 with sigma of 0.01
 N25A-C27A \\sim N26A-C29A \\sim N25B-C27B \\sim N26B-C29B
 with sigma of 0.01
 N26A-C27A \\sim N31A-C32A \\sim N26B-C27B \\sim N31B-C32B
 with sigma of 0.01
 N30A-C33A \\sim N31A-C33A \\sim N30B-C33B \\sim N31B-C33B
 with sigma of 0.01
 N30A-C32A \\sim N31A-C34A \\sim N30B-C32B \\sim N31B-C34B
 with sigma of 0.01
 N8A-C12A \\sim N13A-C17A \\sim N8B-C12B \\sim N13B-C17B
 with sigma of 0.01
 N25A-C29A \\sim N30A-C34A \\sim N25B-C29B \\sim N30B-C34B
 with sigma of 0.01
 C10A-C11A \\sim C15A-C16A \\sim C10B-C11B \\sim C15B-C16B
 with sigma of 0.01
 C27A-C28A \\sim C32A-C33A \\sim C27B-C28B \\sim C32B-C33B
 with sigma of 0.01
 C11A-C12A \\sim C16A-C17A \\sim C11B-C12B \\sim C16B-C17B
 with sigma of 0.01
 C28A-C29A \\sim C33A-C34A \\sim C28B-C29B \\sim C33B-C34B
 with sigma of 0.01
 C11A-C18A \\sim C28B-C35A \\sim C16B-C18B \\sim C33B-C35B
 with sigma of 0.01
3. Uiso/Uaniso restraints and constraints
N25B \\sim N26B \\sim C27B \\sim C28B \\sim C29B: within 2A with sigma of 0.005
and sigma for terminal atoms of 0.01 within 2A
Cl3A \\sim Cl3B: within 2A with sigma of 0.005 and sigma for terminal atoms of
0.01 within 2A
4. Others
 1(DFIX)=1(DFIX)=1(DFIX)=1(DFIX)=1(DFIX)=1(DFIX)=1(DFIX)=1(DFIX)=1(DFIX)=
 1(DFIX)=1(DFIX)=1(DFIX)=1(DFIX)=1(DFIX)=1(DFIX)=1(DFIX)=FVAR(1)
 1(DFIX)=1(DFIX)=1(DFIX)=1(DFIX)=1(DFIX)=1(DFIX)=1(DFIX)=1(DFIX)=1(DFIX)=
 1(DFIX)=1(DFIX)=1(DFIX)=1(DFIX)=1(DFIX)=1(DFIX)=1(DFIX)=1(DFIX)=1(DFIX)=
 1(DFIX)=1(DFIX)=1(DFIX)=1(DFIX)=1(DFIX)=1(DFIX)=1.633*FVAR(2)
 Fixed Sof: Fe1A(0.5) Fe1B(0.25) Fe1C(0.25) N2A(0.6) C3A(0.6) C4A(0.6)
 H4A(0.6) C5A(0.6) H5A(0.6) C6A(0.6) H6A(0.6) C7A(0.6) N8A(0.6) N9A(0.6)
 C10A(0.6) H10A(0.6) C11A(0.6) C12A(0.6) H12A(0.6) N13A(0.6) N14A(0.6)
 C15A(0.6) H15A(0.6) C16A(0.6) H16A(0.6) C17A(0.6) H17A(0.6) C18A(0.6)
 H18A(0.6) H18B(0.6) H18C(0.6) N19A(0.8) C20A(0.8) C21A(0.8) H21A(0.8)
 C22A(0.8) H22A(0.8) C23A(0.8) H23A(0.8) C24A(0.8) N25A(0.8) N26A(0.8)
 C27A(0.8) H27A(0.8) C28A(0.8) C29A(0.8) H29A(0.8) N30A(0.8) N31A(0.8)
 C32A(0.8) H32A(0.8) C33A(0.8) H33A(0.8) C34A(0.8) H34A(0.8) C35A(0.8)
 H35A(0.8) H35B(0.8) H35C(0.8) N2B(0.4) C3B(0.4) C4B(0.4) H4B(0.4) C5B(0.4)
 H5B(0.4) C6B(0.4) H6B(0.4) C7B(0.4) N8B(0.4) N9B(0.4) C10B(0.4) H10B(0.4)
 C11B(0.4) H11B(0.4) C12B(0.4) H12B(0.4) N13B(0.4) N14B(0.4) C15B(0.4)
 H15B(0.4) C16B(0.4) C17B(0.4) H17B(0.4) C18B(0.4) H18D(0.4) H18E(0.4)
 H18F(0.4) N19B(0.2) C20B(0.2) C21B(0.2) H21B(0.2) C22B(0.2) H22B(0.2)
 C23B(0.2) H23B(0.2) C24B(0.2) N25B(0.2) N26B(0.2) C27B(0.2) H27B(0.2)
 C28B(0.2) H28B(0.2) C29B(0.2) H29B(0.2) N30B(0.2) N31B(0.2) C32B(0.2)
 H32B(0.2) C33B(0.2) C34B(0.2) H34B(0.2) C35B(0.2) H35D(0.2) H35E(0.2)
 H35F(0.2) Cl3A(0.5) O37A(0.5) O38A(0.5) O39A(0.5) O40A(0.5) Cl3B(0.5)
 O37B(0.5) O38B(0.5) O39B(0.5) O40B(0.5) Cl4A(0.5) O42A(0.5) O43A(0.5)
 O44A(0.5) O45A(0.5) Cl4B(0.5) O42B(0.5) O43B(0.5) O44B(0.5) O45B(0.5)
5.a Me refined with riding coordinates:
 C35B(H35D,H35E,H35F)
5.b Aromatic/amide H refined with riding coordinates:
 C4A(H4A), C5A(H5A), C6A(H6A), C10A(H10A), C12A(H12A), C15A(H15A), C16A(H16A),
 C17A(H17A), C21A(H21A), C22A(H22A), C23A(H23A), C27A(H27A), C29A(H29A),
 C32A(H32A), C33A(H33A), C34A(H34A), C4B(H4B), C5B(H5B), C6B(H6B), C10B(H10B),
 C11B(H11B), C12B(H12B), C15B(H15B), C17B(H17B), C21B(H21B), C22B(H22B),
 C23B(H23B), C27B(H27B), C28B(H28B), C29B(H29B), C32B(H32B), C34B(H34B)
5.c Idealised Me refined as rotating group:
 C18A(H18A,H18B,H18C), C35A(H35A,H35B,H35C), C18B(H18D,H18E,H18F)
;
_olex2_submission_special_instructions 'No special instructions were received'

loop_
_space_group_symop_operation_xyz
'x, y, z'
'-x, y+1/2, -z'

loop_
_atom_site_label
_atom_site_type_symbol
_atom_site_fract_x
_atom_site_fract_y
_atom_site_fract_z
_atom_site_U_iso_or_equiv
_atom_site_adp_type
_atom_site_occupancy
_atom_site_site_symmetry_order
_atom_site_calc_flag
_atom_site_refinement_flags_posn
_atom_site_refinement_flags_adp
_atom_site_refinement_flags_occupancy
_atom_site_disorder_assembly
_atom_site_disorder_group
Fe1A Fe 0.7564(7) 0.4455(9) 0.7501(2) 0.0869(12) Uani 0.5 1 d . . P . .
Fe1B Fe 0.6969(6) 0.4479(12) 0.7437(3) 0.0710(17) Uiso 0.25 1 d . . P . .
Fe1C Fe 0.7312(16) 0.4061(10) 0.7491(5) 0.071(3) Uiso 0.25 1 d . . P . .
N2A N 0.7512(11) 0.4348(12) 0.6374(4) 0.072(3) Uani 0.6 1 d D . P A 1
C3A C 0.6342(17) 0.4887(13) 0.5981(7) 0.075(3) Uiso 0.6 1 d D . P A 1
C4A C 0.626(2) 0.4983(19) 0.5219(10) 0.103(4) Uiso 0.6 1 d . . P A 1
H4A H 0.543902 0.533341 0.494731 0.123 Uiso 0.6 1 calc R U P A 1
C5A C 0.750(3) 0.451(2) 0.4937(11) 0.102(4) Uiso 0.6 1 d . . P A 1
H5A H 0.756834 0.460286 0.444655 0.122 Uiso 0.6 1 calc R U P A 1
C6A C 0.872(2) 0.387(2) 0.5339(9) 0.111(6) Uiso 0.6 1 d . . P A 1
H6A H 0.951386 0.347266 0.511288 0.133 Uiso 0.6 1 calc R U P A 1
C7A C 0.8694(17) 0.3851(14) 0.6057(7) 0.081(3) Uiso 0.6 1 d D . P A 1
N8A N 0.527(2) 0.536(3) 0.6424(7) 0.120(7) Uani 0.6 1 d D . P A 1
N9A N 0.5425(15) 0.522(2) 0.7153(6) 0.102(5) Uani 0.6 1 d D . P A 1
C10A C 0.4219(19) 0.5833(18) 0.7401(7) 0.104(4) Uiso 0.6 1 d D . P A 1
H10A H 0.406790 0.591977 0.788484 0.125 Uiso 0.6 1 calc R U P A 1
C11A C 0.3212(19) 0.633(2) 0.6861(8) 0.110(5) Uiso 0.6 1 d D . P A 1
C12A C 0.393(2) 0.598(3) 0.6281(8) 0.126(7) Uiso 0.6 1 d D . P A 1
H12A H 0.353750 0.615417 0.581775 0.151 Uiso 0.6 1 calc R U P A 1
N13A N 0.9750(16) 0.335(2) 0.6488(8) 0.100(4) Uani 0.6 1 d D . P A 1
N14A N 0.955(3) 0.351(4) 0.7199(9) 0.125(17) Uani 0.6 1 d D . P A 1
C15A C 1.073(3) 0.303(3) 0.7589(10) 0.148(9) Uiso 0.6 1 d D . P A 1
H15A H 1.090143 0.302916 0.808344 0.177 Uiso 0.6 1 calc R U P A 1
C16A C 1.164(2) 0.254(3) 0.7077(11) 0.139(7) Uiso 0.6 1 d D . P A 1
H16A H 1.255100 0.210224 0.718763 0.167 Uiso 0.6 1 calc R U P A 1
C17A C 1.108(2) 0.275(2) 0.6405(10) 0.115(5) Uiso 0.6 1 d D . P A 1
H17A H 1.151570 0.253984 0.598077 0.138 Uiso 0.6 1 calc R U P A 1
C18A C 0.175(2) 0.701(2) 0.6925(11) 0.143(6) Uiso 0.6 1 d D . P A 1
H18A H 0.138726 0.739129 0.646988 0.215 Uiso 0.6 1 calc R U P A 1
H18B H 0.182525 0.778871 0.726954 0.215 Uiso 0.6 1 calc R U P A 1
H18C H 0.107223 0.627376 0.707877 0.215 Uiso 0.6 1 calc R U P A 1
N19A N 0.7343(10) 0.4076(10) 0.8588(4) 0.083(2) Uani 0.8 1 d D . P A 1
C20A C 0.7803(13) 0.5186(13) 0.9021(5) 0.081(2) Uiso 0.8 1 d D . P A 1
C21A C 0.7867(12) 0.5166(14) 0.9762(5) 0.097(3) Uiso 0.8 1 d D . P A 1
H21A H 0.823387 0.593835 1.004711 0.116 Uiso 0.8 1 calc R U P A 1
C22A C 0.7305(15) 0.3821(13) 1.0042(8) 0.117(4) Uiso 0.8 1 d D . P A 1
H22A H 0.730315 0.371667 1.053500 0.140 Uiso 0.8 1 calc R U P A 1
C23A C 0.6748(13) 0.2635(15) 0.9601(5) 0.105(3) Uiso 0.8 1 d D . P A 1
H23A H 0.637603 0.177530 0.978985 0.126 Uiso 0.8 1 calc R U P A 1
C24A C 0.6803(12) 0.2861(12) 0.8879(5) 0.090(3) Uiso 0.8 1 d D . P A 1
N25A N 0.8313(19) 0.6348(12) 0.8647(4) 0.098(3) Uani 0.8 1 d D . P A 1
N26A N 0.8285(14) 0.6397(11) 0.7914(5) 0.109(4) Uani 0.8 1 d D . P A 1
C27A C 0.8849(15) 0.7674(13) 0.7732(6) 0.108(4) Uiso 0.8 1 d D . P A 1
H27A H 0.897150 0.797905 0.726605 0.130 Uiso 0.8 1 calc R U P A 1
C28A C 0.9237(16) 0.8502(13) 0.8349(7) 0.104(4) Uiso 0.8 1 d D . P A 1
C29A C 0.8954(16) 0.7614(15) 0.8900(6) 0.109(4) Uiso 0.8 1 d D . P A 1
H29A H 0.916435 0.783384 0.938033 0.131 Uiso 0.8 1 calc R U P A 1
N30A N 0.6349(11) 0.1843(9) 0.8378(5) 0.095(2) Uani 0.8 1 d D . P A 1
N31A N 0.6427(19) 0.2150(12) 0.7675(6) 0.109(4) Uani 0.8 1 d D . P A 1
C32A C 0.5925(15) 0.1008(14) 0.7293(7) 0.127(4) Uiso 0.8 1 d D . P A 1
H32A H 0.589185 0.091520 0.679818 0.152 Uiso 0.8 1 calc R U P A 1
C33A C 0.5457(16) -0.0025(16) 0.7776(8) 0.130(4) Uiso 0.8 1 d D . P A 1
H33A H 0.502403 -0.092793 0.765848 0.156 Uiso 0.8 1 calc R U P A 1
C34A C 0.5733(18) 0.0500(16) 0.8439(9) 0.134(4) Uiso 0.8 1 d D . P A 1
H34A H 0.553683 0.002742 0.886299 0.161 Uiso 0.8 1 calc R U P A 1
C35A C 0.9900(16) 0.9966(17) 0.8295(8) 0.142(5) Uiso 0.8 1 d . . P A 1
H35A H 0.935349 1.052724 0.793348 0.214 Uiso 0.8 1 calc R U P A 1
H35B H 1.090209 0.986722 0.816990 0.214 Uiso 0.8 1 calc R U P A 1
H35C H 0.987897 1.046315 0.874625 0.214 Uiso 0.8 1 calc R U P A 1
N2B N 0.6972(18) 0.4617(18) 0.6284(8) 0.066(4) Uiso 0.4 1 d D . P A 2
C3B C 0.574(3) 0.513(2) 0.5923(10) 0.082(5) Uiso 0.4 1 d D . P A 2
C4B C 0.562(3) 0.526(3) 0.5235(13) 0.103(7) Uiso 0.4 1 d . . P A 2
H4B H 0.479629 0.569170 0.500140 0.124 Uiso 0.4 1 calc R U P A 2
C5B C 0.679(3) 0.472(2) 0.4854(13) 0.093(6) Uiso 0.4 1 d . . P A 2
H5B H 0.669210 0.474986 0.435761 0.111 Uiso 0.4 1 calc R U P A 2
C6B C 0.813(3) 0.412(3) 0.5183(12) 0.082(5) Uiso 0.4 1 d . . P A 2
H6B H 0.891025 0.376603 0.493133 0.098 Uiso 0.4 1 calc R U P A 2
C7B C 0.812(2) 0.412(2) 0.5931(9) 0.074(4) Uiso 0.4 1 d D . P A 2
N8B N 0.490(2) 0.550(3) 0.6354(9) 0.078(6) Uiso 0.4 1 d D . P A 2
N9B N 0.497(2) 0.537(3) 0.7083(10) 0.089(7) Uiso 0.4 1 d D . P A 2
C10B C 0.365(3) 0.578(3) 0.7289(11) 0.130(10) Uiso 0.4 1 d D . P A 2
H10B H 0.338810 0.573670 0.776015 0.156 Uiso 0.4 1 calc R U P A 2
C11B C 0.271(3) 0.627(3) 0.6727(12) 0.124(10) Uiso 0.4 1 d D . P A 2
H11B H 0.174417 0.661232 0.673048 0.148 Uiso 0.4 1 calc R U P A 2
C12B C 0.357(3) 0.613(4) 0.6181(10) 0.113(9) Uiso 0.4 1 d D . P A 2
H12B H 0.327553 0.643296 0.571969 0.135 Uiso 0.4 1 calc R U P A 2
N13B N 0.934(3) 0.361(4) 0.6407(14) 0.097(8) Uiso 0.4 1 d D . P A 2
N14B N 0.945(4) 0.361(7) 0.7139(14) 0.12(2) Uiso 0.4 1 d D . P A 2
C15B C 1.069(3) 0.294(4) 0.7384(12) 0.113(9) Uiso 0.4 1 d D . P A 2
H15B H 1.099233 0.270889 0.785400 0.135 Uiso 0.4 1 calc R U P A 2
C16B C 1.140(2) 0.268(3) 0.6769(12) 0.097(5) Uiso 0.4 1 d D . P A 2
C17B C 1.056(3) 0.294(2) 0.6174(11) 0.095(6) Uiso 0.4 1 d D . P A 2
H17B H 1.076595 0.272973 0.570582 0.113 Uiso 0.4 1 calc R U P A 2
C18B C 1.284(3) 0.196(4) 0.690(2) 0.168(12) Uiso 0.4 1 d D . P A 2
H18D H 1.275914 0.119623 0.725287 0.252 Uiso 0.4 1 calc R U P A 2
H18E H 1.354544 0.267918 0.708206 0.252 Uiso 0.4 1 calc R U P A 2
H18F H 1.314594 0.154774 0.646808 0.252 Uiso 0.4 1 calc R U P A 2
N19B N 0.747(4) 0.456(3) 0.8740(19) 0.068(9) Uiso 0.2 1 d D . P A 2
C20B C 0.820(4) 0.556(3) 0.9151(15) 0.069(9) Uiso 0.2 1 d D . P A 2
C21B C 0.829(8) 0.584(6) 0.9878(17) 0.17(3) Uiso 0.2 1 d D . P A 2
H21B H 0.867791 0.664262 1.013446 0.202 Uiso 0.2 1 calc R U P A 2
C22B C 0.760(4) 0.453(4) 1.0118(19) 0.088(9) Uiso 0.2 1 d D . P A 2
H22B H 0.752328 0.451262 1.061039 0.105 Uiso 0.2 1 calc R U P A 2
C23B C 0.700(4) 0.323(3) 0.9770(12) 0.066(7) Uiso 0.2 1 d D . P A 2
H23B H 0.665326 0.242432 1.001369 0.080 Uiso 0.2 1 calc R U P A 2
C24B C 0.699(3) 0.332(3) 0.9034(12) 0.061(7) Uiso 0.2 1 d D . P A 2
N25B N 0.845(8) 0.670(4) 0.8709(18) 0.083(8) Uiso 0.2 1 d D U P A 2
N26B N 0.793(6) 0.660(4) 0.8008(19) 0.087(8) Uiso 0.2 1 d D U P A 2
C27B C 0.834(5) 0.780(4) 0.7672(13) 0.086(8) Uiso 0.2 1 d D U P A 2
H27B H 0.811531 0.801176 0.719187 0.104 Uiso 0.2 1 calc R U P A 2
C28B C 0.917(5) 0.870(3) 0.8153(18) 0.087(8) Uiso 0.2 1 d D U P A 2
H28B H 0.968887 0.954672 0.805011 0.104 Uiso 0.2 1 calc R U P A 2
C29B C 0.907(5) 0.806(4) 0.8798(15) 0.085(8) Uiso 0.2 1 d D U P A 2
H29B H 0.936628 0.848099 0.923523 0.102 Uiso 0.2 1 calc R U P A 2
N30B N 0.642(10) 0.224(6) 0.859(3) 0.19(4) Uiso 0.2 1 d D . P A 2
N31B N 0.657(8) 0.230(4) 0.787(3) 0.105(19) Uiso 0.2 1 d D . P A 2
C32B C 0.625(6) 0.099(5) 0.7587(19) 0.129(18) Uiso 0.2 1 d D . P A 2
H32B H 0.641548 0.068444 0.712591 0.155 Uiso 0.2 1 calc R U P A 2
C33B C 0.562(4) 0.017(3) 0.812(2) 0.076(8) Uiso 0.2 1 d D . P A 2
C34B C 0.583(7) 0.091(5) 0.8735(18) 0.134(19) Uiso 0.2 1 d D . P A 2
H34B H 0.560540 0.056607 0.918360 0.161 Uiso 0.2 1 calc R U P A 2
C35B C 0.491(6) -0.125(4) 0.792(3) 0.128(15) Uiso 0.2 1 d D . P A 2
H35D H 0.496706 -0.142235 0.742069 0.192 Uiso 0.2 1 calc R U P A 2
H35E H 0.539886 -0.202599 0.818953 0.192 Uiso 0.2 1 calc R U P A 2
H35F H 0.389097 -0.121429 0.803290 0.192 Uiso 0.2 1 calc R U P A 2
Cl3A Cl 0.2325(18) 0.3982(18) 0.4342(7) 0.121(3) Uani 0.5 1 d D U P B 1
O37A O 0.284(2) 0.351(2) 0.5052(9) 0.181(8) Uiso 0.5 1 d D . P B 1
O38A O 0.201(3) 0.547(2) 0.4429(13) 0.203(9) Uiso 0.5 1 d D . P B 1
O39A O 0.1166(17) 0.3102(18) 0.4130(9) 0.154(5) Uiso 0.5 1 d D . P B 1
O40A O 0.3608(16) 0.3714(17) 0.3953(8) 0.126(5) Uiso 0.5 1 d D . P B 1
Cl3B Cl 0.2202(17) 0.4288(16) 0.4183(7) 0.112(2) Uani 0.5 1 d D U P C 2
O37B O 0.220(2) 0.376(2) 0.4905(9) 0.165(7) Uiso 0.5 1 d D . P C 2
O38B O 0.2943(19) 0.5720(17) 0.4299(9) 0.151(5) Uiso 0.5 1 d D . P C 2
O39B O 0.0851(15) 0.454(2) 0.3864(9) 0.166(6) Uiso 0.5 1 d D . P C 2
O40B O 0.3122(18) 0.3365(17) 0.3789(8) 0.127(5) Uiso 0.5 1 d D . P C 2
Cl4A Cl 0.2796(19) 0.4058(18) 0.9297(6) 0.127(5) Uani 0.5 1 d D . P D 1
O42A O 0.345(3) 0.373(3) 1.0012(9) 0.165(9) Uiso 0.5 1 d D . P D 1
O43A O 0.3037(19) 0.2793(17) 0.8901(9) 0.137(5) Uiso 0.5 1 d D . P D 1
O44A O 0.356(2) 0.533(2) 0.9091(10) 0.179(7) Uiso 0.5 1 d D . P D 1
O45A O 0.132(2) 0.436(3) 0.9393(11) 0.190(8) Uiso 0.5 1 d D . P D 1
Cl4B Cl 0.2475(18) 0.4150(15) 0.9252(8) 0.120(4) Uani 0.5 1 d D . P E 2
O42B O 0.318(2) 0.413(2) 0.9934(8) 0.137(6) Uiso 0.5 1 d D . P E 2
O43B O 0.3404(17) 0.3378(18) 0.8752(8) 0.131(5) Uiso 0.5 1 d D . P E 2
O44B O 0.219(2) 0.5554(16) 0.8993(9) 0.153(5) Uiso 0.5 1 d D . P E 2
O45B O 0.1158(15) 0.3309(17) 0.9263(8) 0.136(4) Uiso 0.5 1 d D . P E 2

loop_
_atom_site_aniso_label
_atom_site_aniso_U_11
_atom_site_aniso_U_22
_atom_site_aniso_U_33
_atom_site_aniso_U_23
_atom_site_aniso_U_13
_atom_site_aniso_U_12
Fe1A 0.086(3) 0.103(3) 0.0719(16) 0.0032(16) 0.0055(15) -0.018(2)
N2A 0.060(5) 0.070(5) 0.083(6) 0.005(5) -0.007(5) 0.007(5)
N8A 0.116(13) 0.123(13) 0.118(13) 0.021(9) -0.031(10) -0.007(10)
N9A 0.083(8) 0.139(11) 0.083(7) 0.013(7) 0.007(6) 0.027(8)
N13A 0.081(9) 0.096(10) 0.127(12) 0.000(8) 0.026(8) -0.003(7)
N14A 0.19(3) 0.102(14) 0.084(10) -0.017(8) 0.037(11) -0.041(13)
N19A 0.094(5) 0.083(6) 0.075(4) -0.005(4) 0.016(4) -0.004(5)
N25A 0.107(7) 0.104(7) 0.082(5) -0.018(5) 0.008(4) -0.007(6)
N26A 0.136(10) 0.121(7) 0.071(5) 0.004(4) 0.025(5) 0.006(6)
N30A 0.093(6) 0.087(5) 0.108(6) 0.019(5) 0.026(5) 0.006(4)
N31A 0.127(9) 0.112(8) 0.091(7) -0.017(5) 0.020(7) -0.001(5)
Cl3A 0.155(4) 0.139(7) 0.071(6) 0.008(4) 0.027(4) 0.010(4)
Cl3B 0.141(4) 0.126(6) 0.071(5) 0.013(4) 0.017(3) 0.015(4)
Cl4A 0.138(7) 0.161(9) 0.087(5) -0.021(5) 0.034(5) 0.018(6)
Cl4B 0.139(8) 0.106(5) 0.115(6) -0.004(4) -0.001(4) 0.008(5)

loop_
_atom_type_symbol
_atom_type_description
_atom_type_scat_dispersion_real
_atom_type_scat_dispersion_imag
_atom_type_scat_source
C C 0.0019 0.0015 'International Tables Vol C Tables 4.2.6.8 and 6.1.1.4'
H H 0.0000 0.0000 'International Tables Vol C Tables 4.2.6.8 and 6.1.1.4'
Cl Cl 0.1253 0.1495 'International Tables Vol C Tables 4.2.6.8 and 6.1.1.4'
Fe Fe 0.2961 0.8007 'International Tables Vol C Tables 4.2.6.8 and 6.1.1.4'
N N 0.0037 0.0031 'International Tables Vol C Tables 4.2.6.8 and 6.1.1.4'
O O 0.0071 0.0057 'International Tables Vol C Tables 4.2.6.8 and 6.1.1.4'

loop_
_geom_angle_atom_site_label_1
_geom_angle_atom_site_label_2
_geom_angle_atom_site_label_3
_geom_angle
_geom_angle_site_symmetry_1
_geom_angle_site_symmetry_3
_geom_angle_publ_flag
N2A Fe1A N9A 75.4(5) . . ?
N2A Fe1A N31A 96.6(5) . . ?
N9A Fe1A N31A 86.1(7) . . ?
N14A Fe1A N2A 71.1(6) . . ?
N14A Fe1A N9A 146.3(7) . . ?
N14A Fe1A N31A 93.8(12) . . ?
N19A Fe1A N2A 166.1(5) . . ?
N19A Fe1A N9A 102.0(5) . . ?
N19A Fe1A N14A 109.5(7) . . ?
N19A Fe1A N31A 69.4(4) . . ?
N26A Fe1A N2A 114.2(5) . . ?
N26A Fe1A N9A 95.8(7) . . ?
N26A Fe1A N14A 101.3(11) . . ?
N26A Fe1A N19A 79.6(4) . . ?
N26A Fe1A N31A 148.7(5) . . ?
N19A Fe1B N26A 72.3(4) . . ?
N19A Fe1B N31A 70.5(5) . . ?
N31A Fe1B N26A 140.5(6) . . ?
N9B Fe1B N2B 73.4(7) . . ?
N2A Fe1C N14A 69.1(7) . . ?
N9A Fe1C N2A 76.1(6) . . ?
N9A Fe1C N14A 143.0(9) . . ?
N19B Fe1C N26B 57.0(10) . . ?
N31B Fe1C N19B 78.1(16) . . ?
N31B Fe1C N26B 134.2(18) . . ?
Fe1A N2A Fe1C 11.5(2) . . ?
C3A N2A Fe1A 119.7(8) . . ?
C3A N2A Fe1C 117.9(9) . . ?
C7A N2A Fe1A 119.5(8) . . ?
C7A N2A Fe1C 121.1(9) . . ?
C7A N2A C3A 120.6(11) . . ?
N2A C3A C4A 123.9(14) . . ?
N2A C3A N8A 110.2(14) . . ?
N8A C3A C4A 125.9(17) . . ?
C3A C4A H4A 123.9 . . ?
C5A C4A C3A 112.3(17) . . ?
C5A C4A H4A 123.9 . . ?
C4A C5A H5A 117.7 . . ?
C4A C5A C6A 124.7(18) . . ?
C6A C5A H5A 117.7 . . ?
C5A C6A H6A 121.1 . . ?
C7A C6A C5A 117.9(16) . . ?
C7A C6A H6A 121.1 . . ?
N2A C7A C6A 120.5(15) . . ?
N13A C7A N2A 115.2(11) . . ?
N13A C7A C6A 124.3(14) . . ?
N9A N8A C3A 122.6(14) . . ?
C12A N8A C3A 131.9(14) . . ?
C12A N8A N9A 105.5(7) . . ?
Fe1C N9A Fe1A 11.5(3) . . ?
N8A N9A Fe1A 111.5(8) . . ?
N8A N9A Fe1C 112.3(8) . . ?
C10A N9A Fe1A 141.5(10) . . ?
C10A N9A Fe1C 141.6(10) . . ?
C10A N9A N8A 106.0(7) . . ?
N9A C10A H10A 123.3 . . ?
N9A C10A C11A 113.4(11) . . ?
C11A C10A H10A 123.3 . . ?
C10A C11A C18A 128.8(14) . . ?
C12A C11A C10A 100.4(15) . . ?
C12A C11A C18A 130.8(17) . . ?
N8A C12A H12A 122.7 . . ?
C11A C12A N8A 114.7(13) . . ?
C11A C12A H12A 122.7 . . ?
C7A N13A N14A 115.3(12) . . ?
C7A N13A C17A 134.8(13) . . ?
C17A N13A N14A 109.7(9) . . ?
Fe1A N14A Fe1C 11.1(3) . . ?
N13A N14A Fe1A 118.6(11) . . ?
N13A N14A Fe1C 117.0(12) . . ?
C15A N14A Fe1A 131.3(12) . . ?
C15A N14A Fe1C 131.6(14) . . ?
C15A N14A N13A 110.0(9) . . ?
N14A C15A H15A 128.5 . . ?
N14A C15A C16A 102.9(13) . . ?
C16A C15A H15A 128.5 . . ?
C15A C16A H16A 123.2 . . ?
C17A C16A C15A 113.5(15) . . ?
C17A C16A H16A 123.2 . . ?
N13A C17A H17A 128.2 . . ?
C16A C17A N13A 103.7(12) . . ?
C16A C17A H17A 128.2 . . ?
C11A C18A H18A 109.5 . . ?
C11A C18A H18B 109.5 . . ?
C11A C18A H18C 109.5 . . ?
H18A C18A H18B 109.5 . . ?
H18A C18A H18C 109.5 . . ?
H18B C18A H18C 109.5 . . ?
Fe1A N19A Fe1B 14.4(2) . . ?
C20A N19A Fe1A 114.8(6) . . ?
C20A N19A Fe1B 119.4(6) . . ?
C24A N19A Fe1A 126.6(8) . . ?
C24A N19A Fe1B 120.1(8) . . ?
C24A N19A C20A 118.6(9) . . ?
N19A C20A C21A 125.9(10) . . ?
N19A C20A N25A 111.9(8) . . ?
N25A C20A C21A 122.1(12) . . ?
C20A C21A H21A 123.7 . . ?
C20A C21A C22A 112.6(10) . . ?
C22A C21A H21A 123.7 . . ?
C21A C22A H22A 118.3 . . ?
C23A C22A C21A 123.5(12) . . ?
C23A C22A H22A 118.3 . . ?
C22A C23A H23A 122.5 . . ?
C24A C23A C22A 115.0(11) . . ?
C24A C23A H23A 122.5 . . ?
N19A C24A C23A 124.3(11) . . ?
N19A C24A N30A 112.4(8) . . ?
N30A C24A C23A 123.3(10) . . ?
C20A N25A N26A 123.7(9) . . ?
C29A N25A C20A 128.8(9) . . ?
C29A N25A N26A 107.5(6) . . ?
Fe1A N26A Fe1B 13.1(3) . . ?
N25A N26A Fe1A 109.8(6) . . ?
N25A N26A Fe1B 110.1(6) . . ?
C27A N26A Fe1A 142.2(7) . . ?
C27A N26A Fe1B 141.1(7) . . ?
C27A N26A N25A 107.7(6) . . ?
N26A C27A H27A 125.1 . . ?
N26A C27A C28A 109.8(8) . . ?
C28A C27A H27A 125.1 . . ?
C27A C28A C35A 120.7(12) . . ?
C29A C28A C27A 105.1(9) . . ?
C29A C28A C35A 134.0(12) . . ?
N25A C29A H29A 125.1 . . ?
C28A C29A N25A 109.7(8) . . ?
C28A C29A H29A 125.1 . . ?
N31A N30A C24A 119.9(8) . . ?
C34A N30A C24A 131.6(10) . . ?
C34A N30A N31A 108.5(8) . . ?
Fe1B N31A Fe1A 13.2(2) . . ?
N30A N31A Fe1A 111.6(7) . . ?
N30A N31A Fe1B 114.7(7) . . ?
C32A N31A Fe1A 139.2(8) . . ?
C32A N31A Fe1B 135.2(9) . . ?
C32A N31A N30A 109.1(7) . . ?
N31A C32A H32A 126.7 . . ?
N31A C32A C33A 106.6(11) . . ?
C33A C32A H32A 126.7 . . ?
C32A C33A H33A 125.7 . . ?
C34A C33A C32A 108.5(13) . . ?
C34A C33A H33A 125.7 . . ?
N30A C34A H34A 126.4 . . ?
C33A C34A N30A 107.2(12) . . ?
C33A C34A H34A 126.4 . . ?
C28A C35A H35A 109.5 . . ?
C28A C35A H35B 109.5 . . ?
C28A C35A H35C 109.5 . . ?
H35A C35A H35B 109.5 . . ?
H35A C35A H35C 109.5 . . ?
H35B C35A H35C 109.5 . . ?
C3B N2B Fe1B 117.6(12) . . ?
C7B N2B Fe1B 121.5(13) . . ?
C7B N2B C3B 120.8(18) . . ?
C4B C3B N2B 123(2) . . ?
N8B C3B N2B 107.8(17) . . ?
N8B C3B C4B 129(3) . . ?
C3B C4B H4B 121.4 . . ?
C3B C4B C5B 117(3) . . ?
C5B C4B H4B 121.4 . . ?
C4B C5B H5B 117.8 . . ?
C4B C5B C6B 124(2) . . ?
C6B C5B H5B 117.8 . . ?
C5B C6B H6B 124.3 . . ?
C7B C6B C5B 111.5(18) . . ?
C7B C6B H6B 124.3 . . ?
N2B C7B C6B 123.2(19) . . ?
N2B C7B N13B 112.9(17) . . ?
C6B C7B N13B 124(2) . . ?
C3B N8B N9B 131.1(18) . . ?
C3B N8B C12B 123.9(18) . . ?
C12B N8B N9B 105.0(8) . . ?
N8B N9B Fe1B 109.9(11) . . ?
C10B N9B Fe1B 143.7(14) . . ?
C10B N9B N8B 106.1(9) . . ?
N9B C10B H10B 123.5 . . ?
N9B C10B C11B 113.1(13) . . ?
C11B C10B H10B 123.5 . . ?
C10B C11B H11B 129.6 . . ?
C12B C11B C10B 100.9(17) . . ?
C12B C11B H11B 129.6 . . ?
N8B C12B H12B 122.7 . . ?
C11B C12B N8B 114.5(14) . . ?
C11B C12B H12B 122.7 . . ?
N14B N13B C7B 128(2) . . ?
C17B N13B C7B 123(2) . . ?
C17B N13B N14B 108.5(9) . . ?
C15B N14B N13B 110.4(10) . . ?
N14B C15B H15B 128.6 . . ?
N14B C15B C16B 102.8(13) . . ?
C16B C15B H15B 128.6 . . ?
C15B C16B C18B 113(3) . . ?
C17B C16B C15B 113.3(16) . . ?
C17B C16B C18B 133(2) . . ?
N13B C17B H17B 127.9 . . ?
C16B C17B N13B 104.2(12) . . ?
C16B C17B H17B 127.9 . . ?
C16B C18B H18D 109.5 . . ?
C16B C18B H18E 109.5 . . ?
C16B C18B H18F 109.5 . . ?
H18D C18B H18E 109.5 . . ?
H18D C18B H18F 109.5 . . ?
H18E C18B H18F 109.5 . . ?
C20B N19B Fe1C 134(2) . . ?
C20B N19B C24B 120(3) . . ?
C24B N19B Fe1C 104(2) . . ?
N19B C20B C21B 133(4) . . ?
N19B C20B N25B 105(3) . . ?
N25B C20B C21B 117(4) . . ?
C20B C21B H21B 130.4 . . ?
C20B C21B C22B 99(3) . . ?
C22B C21B H21B 130.4 . . ?
C21B C22B H22B 112.8 . . ?
C21B C22B C23B 134(3) . . ?
C23B C22B H22B 112.8 . . ?
C22B C23B H23B 123.7 . . ?
C24B C23B C22B 113(3) . . ?
C24B C23B H23B 123.7 . . ?
N19B C24B C23B 119(3) . . ?
N19B C24B N30B 118(3) . . ?
N30B C24B C23B 123(3) . . ?
C20B N25B N26B 118(3) . . ?
C20B N25B C29B 135(3) . . ?
C29B N25B N26B 106.9(9) . . ?
N25B N26B Fe1C 119(3) . . ?
C27B N26B Fe1C 129(2) . . ?
C27B N26B N25B 108.2(8) . . ?
N26B C27B H27B 125.4 . . ?
N26B C27B C28B 109.2(11) . . ?
C28B C27B H27B 125.4 . . ?
C27B C28B H28B 127.5 . . ?
C29B C28B C27B 105.0(12) . . ?
C29B C28B H28B 127.5 . . ?
N25B C29B H29B 125.3 . . ?
C28B C29B N25B 109.4(11) . . ?
C28B C29B H29B 125.3 . . ?
N31B N30B C24B 121(4) . . ?
C34B N30B C24B 131(4) . . ?
C34B N30B N31B 107.4(10) . . ?
N30B N31B Fe1C 118(3) . . ?
C32B N31B Fe1C 133(3) . . ?
C32B N31B N30B 109.3(10) . . ?
N31B C32B H32B 126.8 . . ?
N31B C32B C33B 106.3(14) . . ?
C33B C32B H32B 126.8 . . ?
C32B C33B C35B 119(4) . . ?
C34B C33B C32B 107.9(17) . . ?
C34B C33B C35B 133(4) . . ?
N30B C34B H34B 126.1 . . ?
C33B C34B N30B 107.8(14) . . ?
C33B C34B H34B 126.1 . . ?
C33B C35B H35D 109.5 . . ?
C33B C35B H35E 109.5 . . ?
C33B C35B H35F 109.5 . . ?
H35D C35B H35E 109.5 . . ?
H35D C35B H35F 109.5 . . ?
H35E C35B H35F 109.5 . . ?
O38A Cl3A O37A 103.8(14) . . ?
O38A Cl3A O40A 113.7(15) . . ?
O39A Cl3A O37A 106.9(13) . . ?
O39A Cl3A O38A 116.3(16) . . ?
O39A Cl3A O40A 113.0(14) . . ?
O40A Cl3A O37A 101.0(13) . . ?
O37B Cl3B O38B 100.7(13) . . ?
O39B Cl3B O37B 114.5(14) . . ?
O39B Cl3B O38B 107.9(13) . . ?
O39B Cl3B O40B 114.8(14) . . ?
O40B Cl3B O37B 109.3(13) . . ?
O40B Cl3B O38B 108.5(14) . . ?
O43A Cl4A O42A 104.7(14) . . ?
O43A Cl4A O44A 115.6(12) . . ?
O44A Cl4A O42A 103.9(14) . . ?
O45A Cl4A O42A 104.8(13) . . ?
O45A Cl4A O43A 114.7(16) . . ?
O45A Cl4A O44A 111.6(16) . . ?
O42B Cl4B O43B 109.2(14) . . ?
O42B Cl4B O45B 108.6(12) . . ?
O44B Cl4B O42B 113.4(14) . . ?
O44B Cl4B O43B 108.4(13) . . ?
O44B Cl4B O45B 111.2(14) . . ?
O45B Cl4B O43B 105.8(12) . . ?

loop_
_geom_bond_atom_site_label_1
_geom_bond_atom_site_label_2
_geom_bond_distance
_geom_bond_site_symmetry_2
_geom_bond_publ_flag
Fe1A N2A 2.113(9) . ?
Fe1A N9A 2.127(15) . ?
Fe1A N14A 2.107(17) . ?
Fe1A N19A 2.088(9) . ?
Fe1A N26A 2.018(11) . ?
Fe1A N31A 2.367(11) . ?
Fe1B N19A 2.192(10) . ?
Fe1B N26A 2.264(13) . ?
Fe1B N31A 2.224(14) . ?
Fe1B N2B 2.165(16) . ?
Fe1B N9B 2.058(18) . ?
Fe1C N2A 2.131(12) . ?
Fe1C N9A 2.08(2) . ?
Fe1C N14A 2.20(2) . ?
Fe1C N19B 2.38(4) . ?
Fe1C N26B 2.55(3) . ?
Fe1C N31B 1.90(3) . ?
N2A C3A 1.345(13) . ?
N2A C7A 1.341(13) . ?
C3A C4A 1.43(2) . ?
C3A N8A 1.387(19) . ?
C4A H4A 0.9300 . ?
C4A C5A 1.35(3) . ?
C5A H5A 0.9300 . ?
C5A C6A 1.42(3) . ?
C6A H6A 0.9300 . ?
C6A C7A 1.35(2) . ?
C7A N13A 1.30(2) . ?
N8A N9A 1.371(11) . ?
N8A C12A 1.357(15) . ?
N9A C10A 1.341(14) . ?
C10A H10A 0.9300 . ?
C10A C11A 1.395(16) . ?
C11A C12A 1.341(15) . ?
C11A C18A 1.48(2) . ?
C12A H12A 0.9300 . ?
N13A N14A 1.366(11) . ?
N13A C17A 1.345(14) . ?
N14A C15A 1.333(14) . ?
C15A H15A 0.9300 . ?
C15A C16A 1.382(16) . ?
C16A H16A 0.9300 . ?
C16A C17A 1.341(16) . ?
C17A H17A 0.9300 . ?
C18A H18A 0.9600 . ?
C18A H18B 0.9600 . ?
C18A H18C 0.9600 . ?
N19A C20A 1.344(12) . ?
N19A C24A 1.339(11) . ?
C20A C21A 1.388(11) . ?
C20A N25A 1.364(12) . ?
C21A H21A 0.9300 . ?
C21A C22A 1.436(12) . ?
C22A H22A 0.9300 . ?
C22A C23A 1.429(13) . ?
C23A H23A 0.9300 . ?
C23A C24A 1.373(11) . ?
C24A N30A 1.362(14) . ?
N25A N26A 1.374(9) . ?
N25A C29A 1.360(12) . ?
N26A C27A 1.322(11) . ?
C27A H27A 0.9300 . ?
C27A C28A 1.404(12) . ?
C28A C29A 1.349(14) . ?
C28A C35A 1.466(18) . ?
C29A H29A 0.9300 . ?
N30A N31A 1.354(11) . ?
N30A C34A 1.350(13) . ?
N31A C32A 1.324(12) . ?
C32A H32A 0.9300 . ?
C32A C33A 1.389(13) . ?
C33A H33A 0.9300 . ?
C33A C34A 1.340(15) . ?
C34A H34A 0.9300 . ?
C35A H35A 0.9600 . ?
C35A H35B 0.9600 . ?
C35A H35C 0.9600 . ?
N2B C3B 1.353(14) . ?
N2B C7B 1.352(14) . ?
C3B C4B 1.29(3) . ?
C3B N8B 1.20(3) . ?
C4B H4B 0.9300 . ?
C4B C5B 1.41(4) . ?
C5B H5B 0.9300 . ?
C5B C6B 1.44(4) . ?
C6B H6B 0.9300 . ?
C6B C7B 1.40(3) . ?
C7B N13B 1.45(3) . ?
N8B N9B 1.370(12) . ?
N8B C12B 1.359(15) . ?
N9B C10B 1.340(15) . ?
C10B H10B 0.9300 . ?
C10B C11B 1.387(17) . ?
C11B H11B 0.9300 . ?
C11B C12B 1.333(16) . ?
C12B H12B 0.9300 . ?
N13B N14B 1.369(12) . ?
N13B C17B 1.358(15) . ?
N14B C15B 1.334(15) . ?
C15B H15B 0.9300 . ?
C15B C16B 1.380(17) . ?
C16B C17B 1.329(16) . ?
C16B C18B 1.47(2) . ?
C17B H17B 0.9300 . ?
C18B H18D 0.9600 . ?
C18B H18E 0.9600 . ?
C18B H18F 0.9600 . ?
N19B C20B 1.338(15) . ?
N19B C24B 1.341(14) . ?
C20B C21B 1.383(14) . ?
C20B N25B 1.355(15) . ?
C21B H21B 0.9300 . ?
C21B C22B 1.433(15) . ?
C22B H22B 0.9300 . ?
C22B C23B 1.435(15) . ?
C23B H23B 0.9300 . ?
C23B C24B 1.381(14) . ?
C24B N30B 1.370(16) . ?
N25B N26B 1.370(13) . ?
N25B C29B 1.359(15) . ?
N26B C27B 1.324(13) . ?
C27B H27B 0.9300 . ?
C27B C28B 1.399(15) . ?
C28B H28B 0.9300 . ?
C28B C29B 1.351(17) . ?
C29B H29B 0.9300 . ?
N30B N31B 1.365(13) . ?
N30B C34B 1.356(15) . ?
N31B C32B 1.321(14) . ?
C32B H32B 0.9300 . ?
C32B C33B 1.395(15) . ?
C33B C34B 1.341(17) . ?
C33B C35B 1.48(2) . ?
C34B H34B 0.9300 . ?
C35B H35D 0.9600 . ?
C35B H35E 0.9600 . ?
C35B H35F 0.9600 . ?
Cl3A O37A 1.447(18) . ?
Cl3A O38A 1.397(19) . ?
Cl3A O39A 1.361(18) . ?
Cl3A O40A 1.438(17) . ?
Cl3B O37B 1.436(16) . ?
Cl3B O38B 1.474(18) . ?
Cl3B O39B 1.350(18) . ?
Cl3B O40B 1.425(17) . ?
Cl4A O42A 1.459(18) . ?
Cl4A O43A 1.393(16) . ?
Cl4A O44A 1.413(18) . ?
Cl4A O45A 1.389(18) . ?
Cl4B O42B 1.392(17) . ?
Cl4B O43B 1.479(16) . ?
Cl4B O44B 1.384(18) . ?
Cl4B O45B 1.422(17) . ?

loop_
_geom_torsion_atom_site_label_1
_geom_torsion_atom_site_label_2
_geom_torsion_atom_site_label_3
_geom_torsion_atom_site_label_4
_geom_torsion
_geom_torsion_site_symmetry_1
_geom_torsion_site_symmetry_2
_geom_torsion_site_symmetry_3
_geom_torsion_site_symmetry_4
_geom_torsion_publ_flag
Fe1A N2A C3A C4A 174.3(10) . . . . ?
Fe1A N2A C3A N8A -4.2(16) . . . . ?
Fe1A N2A C7A C6A -175.5(11) . . . . ?
Fe1A N2A C7A N13A 5.8(15) . . . . ?
Fe1A N9A C10A C11A 169.1(18) . . . . ?
Fe1A N14A C15A C16A 180(3) . . . . ?
Fe1A N19A C20A C21A -175.3(9) . . . . ?
Fe1A N19A C20A N25A 0.5(13) . . . . ?
Fe1A N19A C24A C23A 176.6(9) . . . . ?
Fe1A N19A C24A N30A -1.5(14) . . . . ?
Fe1A N26A C27A C28A -173.9(13) . . . . ?
Fe1A N31A C32A C33A 176.7(15) . . . . ?
Fe1B N19A C20A C21A 169.3(9) . . . . ?
Fe1B N19A C20A N25A -14.8(13) . . . . ?
Fe1B N19A C24A C23A -167.9(9) . . . . ?
Fe1B N19A C24A N30A 14.0(12) . . . . ?
Fe1B N26A C27A C28A 164.9(12) . . . . ?
Fe1B N31A C32A C33A -164.7(14) . . . . ?
Fe1B N2B C3B C4B 179.8(18) . . . . ?
Fe1B N2B C3B N8B 4(2) . . . . ?
Fe1B N2B C7B C6B 176.3(14) . . . . ?
Fe1B N2B C7B N13B -4(2) . . . . ?
Fe1B N9B C10B C11B -177(3) . . . . ?
Fe1C N2A C3A C4A -172.7(10) . . . . ?
Fe1C N2A C3A N8A 8.8(16) . . . . ?
Fe1C N2A C7A C6A 171.3(11) . . . . ?
Fe1C N2A C7A N13A -7.4(15) . . . . ?
Fe1C N9A C10A C11A -172.3(18) . . . . ?
Fe1C N14A C15A C16A 165(3) . . . . ?
Fe1C N19B C20B C21B -180(5) . . . . ?
Fe1C N19B C20B N25B 24(6) . . . . ?
Fe1C N19B C24B C23B 177(2) . . . . ?
Fe1C N19B C24B N30B -7(6) . . . . ?
Fe1C N26B C27B C28B -154(4) . . . . ?
Fe1C N31B C32B C33B -175(6) . . . . ?
N2A C3A C4A C5A -1.6(19) . . . . ?
N2A C3A N8A N9A -2(3) . . . . ?
N2A C3A N8A C12A 179(2) . . . . ?
N2A C7A N13A N14A -5(3) . . . . ?
N2A C7A N13A C17A 179(2) . . . . ?
C3A N2A C7A C6A -0.8(18) . . . . ?
C3A N2A C7A N13A -179.5(13) . . . . ?
C3A C4A C5A C6A 5(2) . . . . ?
C3A N8A N9A Fe1A 7(3) . . . . ?
C3A N8A N9A Fe1C -5(3) . . . . ?
C3A N8A N9A C10A 177.8(19) . . . . ?
C3A N8A C12A C11A -178(2) . . . . ?
C4A C3A N8A N9A 179.4(18) . . . . ?
C4A C3A N8A C12A 1(3) . . . . ?
C4A C5A C6A C7A -6(2) . . . . ?
C5A C6A C7A N2A 4(2) . . . . ?
C5A C6A C7A N13A -177.7(15) . . . . ?
C6A C7A N13A N14A 176(2) . . . . ?
C6A C7A N13A C17A 1(3) . . . . ?
C7A N2A C3A C4A -0.4(18) . . . . ?
C7A N2A C3A N8A -178.9(14) . . . . ?
C7A N13A N14A Fe1A 2(3) . . . . ?
C7A N13A N14A Fe1C 15(3) . . . . ?
C7A N13A N14A C15A -177(2) . . . . ?
C7A N13A C17A C16A 177(2) . . . . ?
N8A C3A C4A C5A 176.6(17) . . . . ?
N8A N9A C10A C11A 3(2) . . . . ?
N9A N8A C12A C11A 3(3) . . . . ?
N9A C10A C11A C12A -1(2) . . . . ?
N9A C10A C11A C18A 177(2) . . . . ?
C10A C11A C12A N8A -1(3) . . . . ?
C12A N8A N9A Fe1A -174.2(16) . . . . ?
C12A N8A N9A Fe1C 173.4(16) . . . . ?
C12A N8A N9A C10A -3(2) . . . . ?
N13A N14A C15A C16A -1(4) . . . . ?
N14A N13A C17A C16A 1(3) . . . . ?
N14A C15A C16A C17A 2(3) . . . . ?
C15A C16A C17A N13A -2(3) . . . . ?
C17A N13A N14A Fe1A 179.0(19) . . . . ?
C17A N13A N14A Fe1C -168.6(18) . . . . ?
C17A N13A N14A C15A 0(4) . . . . ?
C18A C11A C12A N8A -180(2) . . . . ?
N19A C20A C21A C22A -3.0(16) . . . . ?
N19A C20A N25A N26A 3(2) . . . . ?
N19A C20A N25A C29A -175.2(14) . . . . ?
N19A C24A N30A N31A -2.3(15) . . . . ?
N19A C24A N30A C34A -179.1(14) . . . . ?
C20A N19A C24A C23A -3.2(16) . . . . ?
C20A N19A C24A N30A 178.6(9) . . . . ?
C20A C21A C22A C23A 0.2(17) . . . . ?
C20A N25A N26A Fe1A -5.1(19) . . . . ?
C20A N25A N26A Fe1B 8.9(19) . . . . ?
C20A N25A N26A C27A 179.5(15) . . . . ?
C20A N25A C29A C28A -177.3(16) . . . . ?
C21A C20A N25A N26A 179.2(13) . . . . ?
C21A C20A N25A C29A 1(2) . . . . ?
C21A C22A C23A C24A 0.8(17) . . . . ?
C22A C23A C24A N19A 0.7(16) . . . . ?
C22A C23A C24A N30A 178.7(11) . . . . ?
C23A C24A N30A N31A 179.5(12) . . . . ?
C23A C24A N30A C34A 3(2) . . . . ?
C24A N19A C20A C21A 4.6(15) . . . . ?
C24A N19A C20A N25A -179.6(12) . . . . ?
C24A N30A N31A Fe1A 4.3(15) . . . . ?
C24A N30A N31A Fe1B -9.6(15) . . . . ?
C24A N30A N31A C32A -179.8(12) . . . . ?
C24A N30A C34A C33A 178.1(11) . . . . ?
N25A C20A C21A C22A -178.5(13) . . . . ?
N25A N26A C27A C28A -1.1(16) . . . . ?
N26A N25A C29A C28A 4.2(17) . . . . ?
N26A C27A C28A C29A 3.6(16) . . . . ?
N26A C27A C28A C35A 179.6(13) . . . . ?
C27A C28A C29A N25A -4.7(16) . . . . ?
C29A N25A N26A Fe1A 173.5(10) . . . . ?
C29A N25A N26A Fe1B -172.5(10) . . . . ?
C29A N25A N26A C27A -1.8(16) . . . . ?
N30A N31A C32A C33A 2.6(18) . . . . ?
N31A N30A C34A C33A 1.0(16) . . . . ?
N31A C32A C33A C34A -2.0(18) . . . . ?
C32A C33A C34A N30A 0.6(17) . . . . ?
C34A N30A N31A Fe1A -178.2(11) . . . . ?
C34A N30A N31A Fe1B 167.9(11) . . . . ?
C34A N30A N31A C32A -2.3(17) . . . . ?
C35A C28A C29A N25A -179.9(17) . . . . ?
N2B C3B C4B C5B 6(3) . . . . ?
N2B C3B N8B N9B -6(4) . . . . ?
N2B C3B N8B C12B 177(3) . . . . ?
N2B C7B N13B N14B -2(5) . . . . ?
N2B C7B N13B C17B 174(3) . . . . ?
C3B N2B C7B C6B 1(3) . . . . ?
C3B N2B C7B N13B -179(2) . . . . ?
C3B C4B C5B C6B -4(3) . . . . ?
C3B N8B N9B Fe1B 4(4) . . . . ?
C3B N8B N9B C10B -172(3) . . . . ?
C3B N8B C12B C11B 171(3) . . . . ?
C4B C3B N8B N9B 180(3) . . . . ?
C4B C3B N8B C12B 2(4) . . . . ?
C4B C5B C6B C7B 1(3) . . . . ?
C5B C6B C7B N2B 1(3) . . . . ?
C5B C6B C7B N13B -179(2) . . . . ?
C6B C7B N13B N14B 178(5) . . . . ?
C6B C7B N13B C17B -6(4) . . . . ?
C7B N2B C3B C4B -4(3) . . . . ?
C7B N2B C3B N8B -180(2) . . . . ?
C7B N13B N14B C15B 175(4) . . . . ?
C7B N13B C17B C16B 179(3) . . . . ?
N8B C3B C4B C5B -180(2) . . . . ?
N8B N9B C10B C11B -4(4) . . . . ?
N9B N8B C12B C11B -7(4) . . . . ?
N9B C10B C11B C12B 0(4) . . . . ?
C10B C11B C12B N8B 4(4) . . . . ?
C12B N8B N9B Fe1B -178(2) . . . . ?
C12B N8B N9B C10B 6(3) . . . . ?
N13B N14B C15B C16B 6(6) . . . . ?
N14B N13B C17B C16B -4(4) . . . . ?
N14B C15B C16B C17B -10(5) . . . . ?
N14B C15B C16B C18B 178(4) . . . . ?
C15B C16B C17B N13B 9(3) . . . . ?
C17B N13B N14B C15B -1(6) . . . . ?
C18B C16B C17B N13B 179(3) . . . . ?
N19B Fe1C N31B N30B 4(6) . . . . ?
N19B Fe1C N31B C32B -169(8) . . . . ?
N19B C20B C21B C22B 12(8) . . . . ?
N19B C20B N25B N26B 1(7) . . . . ?
N19B C20B N25B C29B 176(7) . . . . ?
N19B C24B N30B N31B 11(11) . . . . ?
N19B C24B N30B C34B -178(9) . . . . ?
C20B N19B C24B C23B 12(5) . . . . ?
C20B N19B C24B N30B -171(5) . . . . ?
C20B C21B C22B C23B 2(8) . . . . ?
C20B N25B N26B Fe1C -19(8) . . . . ?
C20B N25B N26B C27B -178(5) . . . . ?
C20B N25B C29B C28B 173(7) . . . . ?
C21B C20B N25B N26B -160(6) . . . . ?
C21B C20B N25B C29B 16(10) . . . . ?
C21B C22B C23B C24B -6(7) . . . . ?
C22B C23B C24B N19B -2(5) . . . . ?
C22B C23B C24B N30B -178(6) . . . . ?
C23B C24B N30B N31B -173(6) . . . . ?
C23B C24B N30B C34B -2(13) . . . . ?
C24B N19B C20B C21B -20(7) . . . . ?
C24B N19B C20B N25B -176(4) . . . . ?
C24B N30B N31B Fe1C -9(11) . . . . ?
C24B N30B N31B C32B 165(7) . . . . ?
C24B N30B C34B C33B -172(8) . . . . ?
N25B C20B C21B C22B 166(5) . . . . ?
N25B N26B C27B C28B 1(7) . . . . ?
N26B Fe1C N31B N30B -7(9) . . . . ?
N26B Fe1C N31B C32B 180(6) . . . . ?
N26B N25B C29B C28B -10(6) . . . . ?
N26B C27B C28B C29B -8(6) . . . . ?
C27B C28B C29B N25B 11(5) . . . . ?
C29B N25B N26B Fe1C 164(4) . . . . ?
C29B N25B N26B C27B 5(7) . . . . ?
N30B N31B C32B C33B 11(8) . . . . ?
N31B N30B C34B C33B 0(9) . . . . ?
N31B C32B C33B C34B -11(6) . . . . ?
N31B C32B C33B C35B 169(5) . . . . ?
C32B C33B C34B N30B 7(8) . . . . ?
C34B N30B N31B Fe1C 178(6) . . . . ?
C34B N30B N31B C32B -7(10) . . . . ?
C35B C33B C34B N30B -174(6) . . . . ?
